data_7707137
loop_
_publ_author_name
'Pitarch-Jarque, Javier'
'Zaragoz\'a, Ram\'on J'
'Ballesteros, Rafael'
'Abarca, Belen'
'Garcia-Espa\~na, Enrique'
'Verdejo, Bego\~na'
'Ballesteros-Garrido, Rafael'

_publ_section_title
;
 About the relevance of anion-\p interactions in water.
;
_journal_issue 20
_journal_name_full 'Dalton transactions (Cambridge, England : 2003)'
_journal_page_first 6834
_journal_page_last 6839
_journal_paper_doi 10.1039/d1dt00771h
_journal_volume 50
_journal_year 2021
_chemical_absolute_configuration unk
_chemical_formula_moiety '9(Br), 3(C30 H30 N9), 4(H2 O)'
_chemical_formula_sum 'C90 H98 Br9 N27 O4'
_chemical_formula_weight 2341.14
_space_group_crystal_system orthorhombic
_space_group_IT_number 29
_space_group_name_Hall 'P 2c -2ac'
_space_group_name_H-M_alt 'P c a 21'
_atom_sites_solution_hydrogens mixed
_atom_sites_solution_primary direct
_audit_creation_date 2019-10-28
_audit_creation_method
;
Olex2 1.2
(compiled 2018.05.29 svn.r3508 for OlexSys, GUI svn.r5506)
;
_audit_update_record
;
2019-10-28 deposited with the CCDC.	2021-04-16 downloaded from the CCDC.
;
_cell_angle_alpha 90
_cell_angle_beta 90
_cell_angle_gamma 90
_cell_formula_units_Z 4
_cell_length_a 20.7951(4)
_cell_length_b 30.5457(6)
_cell_length_c 14.9217(3)
_cell_measurement_reflns_used 9615
_cell_measurement_temperature 120.00(10)
_cell_measurement_theta_max 28.5680
_cell_measurement_theta_min 3.6010
_cell_volume 9478.3(3)
_computing_cell_refinement 'CrysAlisPro 1.171.38.43f (Rigaku OD, 2015)'
_computing_data_collection 'CrysAlisPro 1.171.38.43f (Rigaku OD, 2015)'
_computing_data_reduction 'CrysAlisPro 1.171.38.43f (Rigaku OD, 2015)'
_computing_molecular_graphics 'Olex2 (Dolomanov et al., 2009)'
_computing_publication_material 'Olex2 (Dolomanov et al., 2009)'
_computing_structure_refinement 'ShelXL (Sheldrick, 2015)'
_computing_structure_solution 'ShelXT (Sheldrick, 2015)'
_diffrn_ambient_environment N~2~
_diffrn_ambient_temperature 120.00(10)
_diffrn_detector 'CCD plate'
_diffrn_detector_area_resol_mean 16.0267
_diffrn_detector_type Sapphire3
_diffrn_measured_fraction_theta_full 0.996
_diffrn_measured_fraction_theta_max 0.997
_diffrn_measurement_details
;
List of Runs (angles in degrees, time in seconds):

  # Type    Start    End  Width  t~exp~   \w     \q     \k     \f   Frames
#--------------------------------------------------------------------------
  1  \w    -96.00 -35.00   1.00   30.46    --  -19.87-178.00  60.00   61
  2  \w    -81.00  15.00   1.00   30.46    --  -19.87   0.00   0.00   96
  3  \w     -5.00  83.00   1.00   30.46    --   20.73  38.00  30.00   88
;
_diffrn_measurement_device 'four-circle diffractometer'
_diffrn_measurement_device_type 'SuperNova, Single source at offset, Sapphire3'
_diffrn_measurement_method '\w scans'
_diffrn_orient_matrix_type 'CrysAlisPro convention (1999,Acta A55,543-557)'
_diffrn_orient_matrix_UB_11 0.0118789000
_diffrn_orient_matrix_UB_12 -0.0035546000
_diffrn_orient_matrix_UB_13 0.0405544000
_diffrn_orient_matrix_UB_21 -0.0090907000
_diffrn_orient_matrix_UB_22 0.0291477000
_diffrn_orient_matrix_UB_23 0.0161722000
_diffrn_orient_matrix_UB_31 -0.0177531000
_diffrn_orient_matrix_UB_32 -0.0173187000
_diffrn_orient_matrix_UB_33 0.0188957000
_diffrn_radiation_monochromator mirror
_diffrn_radiation_probe x-ray
_diffrn_radiation_type MoK\a
_diffrn_radiation_wavelength 0.71073
_diffrn_reflns_av_R_equivalents 0.0502
_diffrn_reflns_av_unetI/netI 0.0577
_diffrn_reflns_Laue_measured_fraction_full 0.996
_diffrn_reflns_Laue_measured_fraction_max 0.997
_diffrn_reflns_limit_h_max 25
_diffrn_reflns_limit_h_min -25
_diffrn_reflns_limit_k_max 36
_diffrn_reflns_limit_k_min -37
_diffrn_reflns_limit_l_max 18
_diffrn_reflns_limit_l_min -10
_diffrn_reflns_number 43674
_diffrn_reflns_point_group_measured_fraction_full 0.761
_diffrn_reflns_point_group_measured_fraction_max 0.754
_diffrn_reflns_theta_full 25.242
_diffrn_reflns_theta_max 26.000
_diffrn_reflns_theta_min 3.309
_diffrn_source 'micro-focus sealed X-ray tube'
_diffrn_source_type 'SuperNova (Mo) X-ray Source'
_exptl_absorpt_coefficient_mu 3.872
_exptl_absorpt_correction_T_max 1.00000
_exptl_absorpt_correction_T_min 0.52044
_exptl_absorpt_correction_type multi-scan
_exptl_absorpt_process_details
;
CrysAlisPro 1.171.38.43f (Rigaku Oxford Diffraction, 2015)
Empirical absorption correction using spherical harmonics,
 implemented in SCALE3 ABSPACK scaling algorithm.
;
_exptl_crystal_colour brown
_exptl_crystal_colour_primary brown
_exptl_crystal_density_diffrn 1.641
_exptl_crystal_description block
_exptl_crystal_F_000 4696
_exptl_crystal_size_max 0.3
_exptl_crystal_size_mid 0.27
_exptl_crystal_size_min 0.12
_refine_diff_density_max 0.897
_refine_diff_density_min -0.620
_refine_diff_density_rms 0.099
_refine_ls_abs_structure_details
;
 Flack x determined using 2760 quotients [(I+)-(I-)]/[(I+)+(I-)]
 (Parsons, Flack and Wagner, Acta Cryst. B69 (2013) 249-259).
;
_refine_ls_abs_structure_Flack -0.007(7)
_refine_ls_extinction_method none
_refine_ls_goodness_of_fit_ref 0.975
_refine_ls_hydrogen_treatment mixed
_refine_ls_matrix_type full
_refine_ls_number_parameters 1208
_refine_ls_number_reflns 14073
_refine_ls_number_restraints 135
_refine_ls_restrained_S_all 0.974
_refine_ls_R_factor_all 0.0661
_refine_ls_R_factor_gt 0.0450
_refine_ls_shift/su_max 0.001
_refine_ls_shift/su_mean 0.000
_refine_ls_structure_factor_coef Fsqd
_refine_ls_weighting_details 'w=1/[\s^2^(Fo^2^)+(0.0527P)^2^+8.9994P] where P=(Fo^2^+2Fc^2^)/3'
_refine_ls_weighting_scheme calc
_refine_ls_wR_factor_gt 0.1010
_refine_ls_wR_factor_ref 0.1128
_reflns_Friedel_coverage 0.453
_reflns_Friedel_fraction_full 0.505
_reflns_Friedel_fraction_max 0.491
_reflns_number_gt 11106
_reflns_number_total 14073
_reflns_threshold_expression 'I > 2\s(I)'
_cod_data_source_file d1dt00771h2.cif
_cod_data_source_block rafaiodo2(1)
_cod_depositor_comments 'Adding full bibliography for 7707136--7707138.cif.'
_cod_database_code 7707137
_shelx_shelxl_version_number 2018/3
_shelx_space_group_comment
;
The symmetry employed for this shelxl refinement is uniquely defined
by the following loop, which should always be used as a source of
symmetry information in preference to the above space-group names.
They are only intended as comments.
;
_shelx_estimated_absorpt_t_max 0.654
_shelx_estimated_absorpt_t_min 0.390
_reflns_odcompleteness_completeness 99.67
_reflns_odcompleteness_iscentric 1
_reflns_odcompleteness_theta 27.42
_olex2_refinement_description
;
1. Twinned data refinement
 Scales: 0.979(12)
 0.021(12)
2. Fixed Uiso
 At 1.2 times of:
  All C(H) groups, {H2a,H2b} of O2, {H1a,H1b} of O1, All C(H,H) groups
 At 1.5 times of:
  All C(H,H,H) groups, {H4a,H4b} of O4, {H3a,H3b} of O3
3. Restrained distances
 H1a-O1
 0.82 with sigma of 0.01
 O1-H1b
 0.82 with sigma of 0.01
 H1b-H1a
 1.39 with sigma of 0.01
 O2-H2a
 0.82 with sigma of 0.01
 H3b-Br5
 2.6 with sigma of 0.01
 H4a-C55_$1
 2.893 with sigma of 0.01
 H4b-Br9A
 1.5 with sigma of 0.01
 H4b-H44
 2.2 with sigma of 0.01
4. Rigid bond restraints
 C70, N20
 with sigma for 1-2 distances of 0.001 and sigma for 1-3 distances of 0.001
 N11, C40
 with sigma for 1-2 distances of 0.001 and sigma for 1-3 distances of 0.001
 C8, C10
 with sigma for 1-2 distances of 0.01 and sigma for 1-3 distances of 0.01
 C68, N19
 with sigma for 1-2 distances of 0.001 and sigma for 1-3 distances of 0.001
 C76, C78
 with sigma for 1-2 distances of 0.01 and sigma for 1-3 distances of 0.01
 C38, C39
 with sigma for 1-2 distances of 0.01 and sigma for 1-3 distances of 0.01
 C16, C18
 with sigma for 1-2 distances of 0.01 and sigma for 1-3 distances of 0.01
 C46, C47
 with sigma for 1-2 distances of 0.01 and sigma for 1-3 distances of 0.01
 C54, C56
 with sigma for 1-2 distances of 0.001 and sigma for 1-3 distances of 0.001
 C76, C77
 with sigma for 1-2 distances of 0.01 and sigma for 1-3 distances of 0.01
 C84, C86
 with sigma for 1-2 distances of 0.01 and sigma for 1-3 distances of 0.01
 C68, C69
 with sigma for 1-2 distances of 0.01 and sigma for 1-3 distances of 0.01
 C24, C26
 with sigma for 1-2 distances of 0.01 and sigma for 1-3 distances of 0.01
5. Uiso/Uaniso restraints and constraints
C14 \\sim N2 \\sim N3: within 1.7A with sigma of 0.01 and sigma for terminal
atoms of 0.02
N27 \\sim N26 \\sim C78: within 1.7A with sigma of 0.01 and sigma for terminal
atoms of 0.02
N2 \\sim N3 \\sim C14: within 1.7A with sigma of 0.01 and sigma for terminal
atoms of 0.02
N8 \\sim C30 \\sim C26 \\sim C24: within 1.7A with sigma of 0.01 and sigma for
terminal atoms of 0.02
Uanis(C70) \\sim Ueq, Uanis(C72) \\sim Ueq: with sigma of 0.01 and sigma for
terminal atoms of 0.01
Uanis(O4) \\sim Ueq, Uanis(N2) \\sim Ueq, Uanis(N14) \\sim Ueq, Uanis(N11)
\\sim Ueq, Uanis(N20) \\sim Ueq: with sigma of 0.001 and sigma for terminal
atoms of 0.001
Uanis(N5) \\sim Ueq, Uanis(N21) \\sim Ueq: with sigma of 0.001 and sigma for
terminal atoms of 0.001
Uanis(C74) \\sim Ueq: with sigma of 0.01 and sigma for terminal atoms of 0.01
Uanis(N27) \\sim Ueq, Uanis(C61) \\sim Ueq: with sigma of 0.01 and sigma for
terminal atoms of 0.01
6. Others
 Fixed Sof: Br8B(0.6) Br9B(0.7) Br9A(0.3) Br8A(0.4)
7.a Free rotating group:
 O3(H3a,H3b), O4(H4a,H4b)
7.b Rotating group with stretchable bonds:
 O1(H1a,H1b), O2(H2a,H2b)
7.c Secondary CH2 refined with riding coordinates:
 C7(H7a,H7b), C23(H23a,H23b), C37(H37a,H37b), C83(H83a,H83b), C15(H15a,H15b),
 C53(H53a,H53b), C75(H75a,H75b), C67(H67a,H67b), C45(H45a,H45b)
7.d Me refined with riding coordinates:
 C55(H55a,H55b,H55c)
7.e Aromatic/amide H refined with riding coordinates:
 C6(H6), C2(H2), C64(H64), C36(H36), C4(H4), C14(H14), C32(H32), C13(H13),
 C42(H42), C34(H34), C12(H12), C66(H66), C11(H11), C19(H19), C90(H90), C49(H49),
  C30(H30), C82(H82), C22(H22), C80(H80), C52(H52), C79(H79), C41(H41),
 C88(H88), C27(H27), C81(H81), C60(H60), C62(H62), C89(H89), C44(H44), C58(H58),
  C87(H87), C57(H57), C20(H20), C28(H28), C51(H51), C50(H50), C21(H21),
 C43(H43), C59(H59), C29(H29), C71(H71), C72(H72), C73(H73), C74(H74)
7.f Idealised Me refined as rotating group:
 C17(H17a,H17b,H17c), C9(H9a,H9b,H9c), C39(H39a,H39b,H39c), C77(H77a,H77b,
 H77c), C47(H47a,H47b,H47c), C69(H69a,H69b,H69c), C85(H85a,H85b,H85c), C25(H25a,
 H25b,H25c)
;
_olex2_submission_special_instructions 'No special instructions were received'
_oxdiff_exptl_absorpt_empirical_details
;
Empirical correction (ABSPACK) includes:
- Absorption correction using spherical harmonics
- Frame scaling
;
_oxdiff_exptl_absorpt_empirical_full_max 1.622
_oxdiff_exptl_absorpt_empirical_full_min 0.756

loop_
_space_group_symop_operation_xyz
'x, y, z'
'-x, -y, z+1/2'
'x+1/2, -y, z'
'-x+1/2, y, z+1/2'

loop_
_atom_site_label
_atom_site_type_symbol
_atom_site_fract_x
_atom_site_fract_y
_atom_site_fract_z
_atom_site_U_iso_or_equiv
_atom_site_adp_type
_atom_site_occupancy
_atom_site_site_symmetry_order
_atom_site_calc_flag
_atom_site_refinement_flags_posn
_atom_site_refinement_flags_adp
_atom_site_refinement_flags_occupancy
_atom_site_disorder_assembly
_atom_site_disorder_group
Br1 Br 0.42155(4) 1.10194(2) 0.59132(6) 0.0239(2) Uani 1 1 d . . . . .
Br7 Br 1.08205(4) 0.77385(3) 0.10589(5) 0.0245(2) Uani 1 1 d . . . . .
Br3 Br 0.87976(4) 0.91976(3) 0.93994(6) 0.0265(2) Uani 1 1 d . . . . .
Br2 Br 0.73877(4) 1.06473(3) 1.12006(6) 0.0279(2) Uani 1 1 d . . . . .
Br4 Br 0.87834(4) 0.25354(3) -0.04701(6) 0.0292(2) Uani 1 1 d . . . . .
Br6 Br 0.74424(4) 0.39752(3) 0.13398(6) 0.0310(3) Uani 1 1 d . . . . .
Br5 Br 0.24134(4) 0.26812(3) 0.11443(6) 0.0330(2) Uani 1 1 d D . . . .
Br8B Br 0.9109(4) 0.5611(2) 0.6314(4) 0.0196(7) Uani 0.6 1 d . . P A 2
Br9B Br 0.87553(7) 0.56656(4) 1.00352(10) 0.0269(3) Uani 0.7 1 d . . P B 2
N1 N 0.5508(3) 1.03746(19) 1.1217(4) 0.0167(14) Uani 1 1 d . . . . .
N4 N 0.5617(3) 1.11594(19) 0.7401(4) 0.0166(14) Uani 1 1 d . . . . .
N10 N 0.9492(3) 0.7092(2) 0.6152(4) 0.0206(15) Uani 1 1 d . . . . .
N13 N 0.9366(3) 0.78423(19) 0.2335(4) 0.0185(15) Uani 1 1 d . . . . .
N24 N 0.7156(3) 0.25191(19) -0.0522(5) 0.0239(15) Uani 1 1 d . . . . .
N14 N 0.9380(3) 0.84544(19) 0.2943(4) 0.0173(14) Uani 1 1 d . U . . .
N9 N 0.7176(3) 0.92151(19) 0.9367(5) 0.0206(15) Uani 1 1 d . . . . .
N5 N 0.5603(3) 1.17719(18) 0.8049(4) 0.0158(14) Uani 1 1 d . U . . .
O1 O 0.8691(3) 1.00615(19) 1.0778(4) 0.0391(16) Uani 1 1 d D . . . .
H1A H 0.8451(3) 1.0266(2) 1.0746(4) 0.047 Uiso 1 1 d DGR . . . .
H1B H 0.8666(3) 0.9876(2) 1.0371(5) 0.047 Uiso 1 1 d DGR . . . .
N8 N 0.7180(3) 0.8810(2) 0.9018(4) 0.0203(15) Uani 1 1 d . U . . .
N7 N 0.7348(3) 0.94602(19) 0.8673(5) 0.0184(15) Uani 1 1 d . . . . .
O2 O 0.8740(3) 0.3377(2) 0.0982(5) 0.0455(18) Uani 1 1 d D . . . .
H2A H 0.8706(3) 0.3192(3) 0.0584(8) 0.055 Uiso 1 1 d DGR . . . .
H2B H 0.8382(6) 0.3511(3) 0.1010(5) 0.055 Uiso 1 1 d GR . . . .
N3 N 0.5646(3) 1.0160(2) 1.1972(4) 0.0187(14) Uani 1 1 d . U . . .
N23 N 0.7173(3) 0.2117(2) -0.0889(5) 0.0218(16) Uani 1 1 d . . . . .
N6 N 0.5493(3) 1.13458(19) 0.8200(4) 0.0199(15) Uani 1 1 d . . . . .
N17 N 0.7819(3) 0.5474(2) 0.4117(5) 0.0208(15) Uani 1 1 d . . . . .
N18 N 0.7803(3) 0.5886(2) 0.4421(5) 0.0238(15) Uani 1 1 d . . . . .
N25 N 0.5566(3) 0.3687(2) 0.1506(5) 0.0246(17) Uani 1 1 d . . . . .
N15 N 0.9487(3) 0.80308(19) 0.3123(4) 0.0212(16) Uani 1 1 d . . . . .
N22 N 0.7336(3) 0.2775(2) -0.1189(5) 0.0213(16) Uani 1 1 d . . . . .
N2 N 0.5830(3) 1.0481(2) 1.2528(4) 0.0182(14) Uani 1 1 d . U . . .
N12 N 0.9328(3) 0.6895(2) 0.6913(5) 0.0243(16) Uani 1 1 d . . . . .
N16 N 0.7666(3) 0.6112(2) 0.3687(5) 0.0211(16) Uani 1 1 d . . . . .
N11 N 0.9152(3) 0.7227(2) 0.7431(5) 0.0250(15) Uani 1 1 d . U . . .
C16 C 0.5797(4) 1.1442(2) 0.6761(5) 0.0184(17) Uani 1 1 d . U . . .
C5 C 0.6696(4) 1.0110(2) 0.8869(5) 0.0127(15) Uani 1 1 d . . . . .
N19 N 0.5508(4) 0.4435(2) -0.2318(5) 0.0298(17) Uani 1 1 d . U . . .
C7 C 0.5273(4) 1.0114(2) 1.0452(5) 0.0162(16) Uani 1 1 d . . . . .
H7A H 0.483258 1.019607 1.031806 0.019 Uiso 1 1 calc R . . . .
H7B H 0.527596 0.980572 1.061145 0.019 Uiso 1 1 calc R . . . .
C46 C 0.9193(4) 0.8118(2) 0.1680(5) 0.0210(18) Uani 1 1 d . U . . .
N27 N 0.5901(3) 0.3805(2) 0.2799(5) 0.0284(16) Uani 1 1 d . U . . .
C1 C 0.5687(4) 1.0184(2) 0.9629(5) 0.0159(17) Uani 1 1 d . . . . .
C8 C 0.5593(4) 1.0810(2) 1.1266(5) 0.0173(17) Uani 1 1 d . U . . .
O3 O 0.3717(3) 0.3249(3) 0.0571(7) 0.071(3) Uani 1 1 d . . . . .
H3A H 0.378850 0.350414 0.036616 0.106 Uiso 1 1 d G . . . .
H3B H 0.331354 0.320170 0.058098 0.106 Uiso 1 1 d DG . . . .
C6 C 0.6322(4) 1.0055(2) 0.9635(5) 0.0148(16) Uani 1 1 d . . . . .
H6 H 0.650011 0.993278 1.014897 0.018 Uiso 1 1 calc R . . . .
C68 C 0.5682(4) 0.4729(3) -0.2930(6) 0.0290(19) Uani 1 1 d . U . . .
N26 N 0.5705(4) 0.3479(2) 0.2263(5) 0.0286(17) Uani 1 1 d . U . . .
C18 C 0.5791(4) 1.1852(2) 0.7169(5) 0.0147(16) Uani 1 1 d . U . . .
C2 C 0.5424(4) 1.0375(2) 0.8873(5) 0.0139(16) Uani 1 1 d . . . . .
H2 H 0.499235 1.045459 0.886933 0.017 Uiso 1 1 calc R . . . .
N20 N 0.5476(4) 0.5032(2) -0.1627(6) 0.0393(19) Uani 1 1 d . U . . .
C64 C 0.6329(4) 0.3363(2) -0.0153(5) 0.0214(19) Uani 1 1 d . . . . .
H64 H 0.652838 0.324542 0.035080 0.026 Uiso 1 1 calc R . . . .
C36 C 0.8681(4) 0.6730(2) 0.4586(5) 0.0169(17) Uani 1 1 d . . . . .
H36 H 0.850322 0.660623 0.509819 0.020 Uiso 1 1 calc R . . . .
C48 C 0.9195(4) 0.8528(2) 0.2066(5) 0.0179(17) Uani 1 1 d . . . . .
N21 N 0.5368(4) 0.4604(2) -0.1508(5) 0.0341(19) Uani 1 1 d . U . . .
C65 C 0.6676(4) 0.3416(2) -0.0926(5) 0.0204(18) Uani 1 1 d . . . . .
C63 C 0.5685(4) 0.3483(2) -0.0108(6) 0.0207(19) Uani 1 1 d . . . . .
C35 C 0.8306(4) 0.6778(2) 0.3813(5) 0.0149(16) Uani 1 1 d . . . . .
C31 C 0.9319(4) 0.6867(2) 0.4588(5) 0.0180(17) Uani 1 1 d . . . . .
C23 C 0.7368(4) 0.9932(2) 0.8832(6) 0.0205(18) Uani 1 1 d . . . . .
H23A H 0.760460 1.007459 0.835423 0.025 Uiso 1 1 calc R . . . .
H23B H 0.758635 0.999132 0.939322 0.025 Uiso 1 1 calc R . . . .
C37 C 0.9724(4) 0.6810(2) 0.5412(5) 0.0220(18) Uani 1 1 d . . . . .
H37A H 0.971204 0.650657 0.559967 0.026 Uiso 1 1 calc R . . . .
H37B H 1.016653 0.688469 0.527377 0.026 Uiso 1 1 calc R . . . .
C83 C 0.7355(4) 0.3247(2) -0.1000(6) 0.024(2) Uani 1 1 d . . . . .
H83A H 0.757865 0.339891 -0.147758 0.029 Uiso 1 1 calc R . . . .
H83B H 0.758319 0.329995 -0.044341 0.029 Uiso 1 1 calc R . . . .
C4 C 0.6438(4) 1.0311(2) 0.8117(5) 0.0166(17) Uani 1 1 d . . . . .
H4 H 0.669144 1.035265 0.761109 0.020 Uiso 1 1 calc R . . . .
C10 C 0.5806(4) 1.0889(3) 1.2124(5) 0.0184(17) Uani 1 1 d . U . . .
C38 C 0.9425(4) 0.7537(2) 0.6158(5) 0.0202(18) Uani 1 1 d . U . . .
C17 C 0.5974(4) 1.1323(2) 0.5825(5) 0.0246(19) Uani 1 1 d . . . . .
H17A H 0.637472 1.116673 0.582658 0.037 Uiso 1 1 calc GR . . . .
H17B H 0.601792 1.158467 0.547368 0.037 Uiso 1 1 calc GR . . . .
H17C H 0.564441 1.114142 0.557120 0.037 Uiso 1 1 calc GR . . . .
C86 C 0.7371(4) 0.2123(2) -0.1771(6) 0.0198(18) Uani 1 1 d . U . . .
C9 C 0.5474(4) 1.1118(2) 1.0510(5) 0.0209(18) Uani 1 1 d . . . . .
H9A H 0.580449 1.108399 1.006660 0.031 Uiso 1 1 calc GR . . . .
H9B H 0.547711 1.141373 1.072992 0.031 Uiso 1 1 calc GR . . . .
H9C H 0.506277 1.105616 1.024561 0.031 Uiso 1 1 calc GR . . . .
C14 C 0.6030(4) 1.0418(3) 1.3392(6) 0.027(2) Uani 1 1 d . U . . .
H14 H 0.604253 1.013953 1.364410 0.032 Uiso 1 1 calc R . . . .
O4 O 0.8798(4) 0.6191(2) 0.8153(6) 0.056(2) Uani 1 1 d . U . C 3
H4A H 0.873920 0.594069 0.791532 0.084 Uiso 1 1 d DG . . C 3
H4B H 0.850778 0.623608 0.854543 0.084 Uiso 1 1 d DG . . C 3
C32 C 0.9574(4) 0.7062(2) 0.3824(5) 0.0170(17) Uani 1 1 d . . . . .
H32 H 1.000279 0.714812 0.381961 0.020 Uiso 1 1 calc R . . . .
C26 C 0.7365(4) 0.8801(2) 0.8133(6) 0.0227(18) Uani 1 1 d . U . . .
C56 C 0.7696(4) 0.5447(3) 0.3215(6) 0.0232(18) Uani 1 1 d . U . . .
C24 C 0.7473(4) 0.9239(3) 0.7916(6) 0.0225(18) Uani 1 1 d . U . . .
C13 C 0.6207(5) 1.0769(3) 1.3860(6) 0.033(2) Uani 1 1 d . . . . .
H13 H 0.635641 1.073218 1.444291 0.039 Uiso 1 1 calc R . . . .
C42 C 0.8825(4) 0.7967(3) 0.8340(6) 0.030(2) Uani 1 1 d . . . . .
H42 H 0.871730 0.821420 0.867086 0.036 Uiso 1 1 calc R . . . .
C34 C 0.8568(4) 0.6981(2) 0.3063(5) 0.0190(17) Uani 1 1 d . . . . .
H34 H 0.831783 0.701815 0.255186 0.023 Uiso 1 1 calc R . . . .
C12 C 0.6175(4) 1.1204(3) 1.3491(6) 0.030(2) Uani 1 1 d . . . . .
H12 H 0.628807 1.144446 1.383891 0.036 Uiso 1 1 calc R . . . .
C66 C 0.6390(4) 0.3607(2) -0.1669(6) 0.0213(19) Uani 1 1 d . . . . .
H66 H 0.662346 0.365305 -0.219194 0.026 Uiso 1 1 calc R . . . .
C39 C 0.9566(4) 0.7829(2) 0.5407(5) 0.0249(19) Uani 1 1 d . U . . .
H39A H 0.998759 0.776573 0.517878 0.037 Uiso 1 1 calc GR . . . .
H39B H 0.954911 0.812731 0.560600 0.037 Uiso 1 1 calc GR . . . .
H39C H 0.925376 0.778451 0.494124 0.037 Uiso 1 1 calc GR . . . .
C76 C 0.5663(4) 0.4125(3) 0.1517(7) 0.028(2) Uani 1 1 d . U . . .
C11 C 0.5979(4) 1.1259(3) 1.2636(6) 0.0229(19) Uani 1 1 d . . . . .
H11 H 0.595772 1.153785 1.238682 0.027 Uiso 1 1 calc R . . . .
C19 C 0.5907(4) 1.2286(2) 0.6912(5) 0.0211(18) Uani 1 1 d . . . . .
H19 H 0.602429 1.235263 0.632677 0.025 Uiso 1 1 calc R . . . .
C90 C 0.7037(4) 0.1739(2) -0.0415(6) 0.027(2) Uani 1 1 d . . . . .
H90 H 0.692016 0.174697 0.018628 0.033 Uiso 1 1 calc R . . . .
C49 C 0.9065(4) 0.8961(2) 0.1784(6) 0.0226(19) Uani 1 1 d . . . . .
H49 H 0.894047 0.902045 0.119773 0.027 Uiso 1 1 calc R . . . .
C30 C 0.7038(4) 0.8437(2) 0.9512(6) 0.0264(18) Uani 1 1 d . U . . .
H30 H 0.692250 0.845258 1.011369 0.032 Uiso 1 1 calc R . . . .
C84 C 0.7471(4) 0.2566(3) -0.1966(6) 0.0228(19) Uani 1 1 d . U . . .
C77 C 0.5546(4) 0.4429(2) 0.0758(6) 0.033(2) Uani 1 1 d . U . . .
H77A H 0.584632 0.436780 0.028505 0.049 Uiso 1 1 calc GR . . . .
H77B H 0.560138 0.472507 0.095762 0.049 Uiso 1 1 calc GR . . . .
H77C H 0.511570 0.438973 0.054000 0.049 Uiso 1 1 calc GR . . . .
C47 C 0.9024(5) 0.7984(3) 0.0759(5) 0.029(2) Uani 1 1 d . U . . .
H47A H 0.936254 0.780570 0.051702 0.043 Uiso 1 1 calc GR . . . .
H47B H 0.896903 0.823917 0.039195 0.043 Uiso 1 1 calc GR . . . .
H47C H 0.863094 0.781906 0.076899 0.043 Uiso 1 1 calc GR . . . .
C82 C 0.6101(4) 0.3743(3) 0.3670(6) 0.030(2) Uani 1 1 d . . . . .
H82 H 0.611278 0.346571 0.392771 0.036 Uiso 1 1 calc R . . . .
C69 C 0.5881(4) 0.4618(3) -0.3876(7) 0.038(2) Uani 1 1 d . U . . .
H69A H 0.628872 0.447023 -0.386586 0.057 Uiso 1 1 calc GR . . . .
H69B H 0.591739 0.488199 -0.422010 0.057 Uiso 1 1 calc GR . . . .
H69C H 0.556393 0.443024 -0.414300 0.057 Uiso 1 1 calc GR . . . .
C15 C 0.5515(4) 1.0682(2) 0.7315(5) 0.0188(17) Uani 1 1 d . . . . .
H15A H 0.571639 1.057620 0.677056 0.023 Uiso 1 1 calc R . . . .
H15B H 0.505777 1.062021 0.727900 0.023 Uiso 1 1 calc R . . . .
C22 C 0.5546(4) 1.2087(2) 0.8692(5) 0.0202(18) Uani 1 1 d . . . . .
H22 H 0.543870 1.201924 0.928123 0.024 Uiso 1 1 calc R . . . .
C80 C 0.6263(4) 0.4531(3) 0.3737(7) 0.036(2) Uani 1 1 d . . . . .
H80 H 0.638649 0.477187 0.407851 0.043 Uiso 1 1 calc R . . . .
C54 C 0.7612(4) 0.5874(3) 0.2930(6) 0.0265(19) Uani 1 1 d . U . . .
C85 C 0.7702(5) 0.2767(3) -0.2807(6) 0.036(2) Uani 1 1 d . . . . .
H85A H 0.751061 0.305054 -0.287792 0.053 Uiso 1 1 calc GR . . . .
H85B H 0.758434 0.258428 -0.330477 0.053 Uiso 1 1 calc GR . . . .
H85C H 0.816155 0.279562 -0.278562 0.053 Uiso 1 1 calc GR . . . .
C53 C 0.7634(4) 0.6591(2) 0.3800(6) 0.0222(19) Uani 1 1 d . . . . .
H53A H 0.741627 0.666140 0.435634 0.027 Uiso 1 1 calc R . . . .
H53B H 0.739204 0.671936 0.331037 0.027 Uiso 1 1 calc R . . . .
C52 C 0.9427(4) 0.8782(2) 0.3578(5) 0.0219(18) Uani 1 1 d . . . . .
H52 H 0.953126 0.872371 0.417179 0.026 Uiso 1 1 calc R . . . .
C70 C 0.5661(4) 0.5131(2) -0.2470(6) 0.0256(17) Uani 1 1 d . U . . .
C78 C 0.5880(4) 0.4210(3) 0.2370(7) 0.029(2) Uani 1 1 d . U . . .
C75 C 0.5305(4) 0.3423(3) 0.0742(6) 0.031(2) Uani 1 1 d . . . . .
H75A H 0.486207 0.350849 0.063496 0.037 Uiso 1 1 calc R . . . .
H75B H 0.530736 0.311605 0.090573 0.037 Uiso 1 1 calc R . . . .
C79 C 0.6068(4) 0.4587(3) 0.2872(6) 0.029(2) Uani 1 1 d . . . . .
H79 H 0.605722 0.486426 0.261521 0.035 Uiso 1 1 calc R . . . .
C41 C 0.9039(4) 0.8011(3) 0.7503(6) 0.027(2) Uani 1 1 d . . . . .
H41 H 0.908707 0.828625 0.724622 0.033 Uiso 1 1 calc R . . . .
C40 C 0.9193(4) 0.7628(3) 0.7014(6) 0.0229(17) Uani 1 1 d . U . . .
C3 C 0.5800(4) 1.0449(2) 0.8117(5) 0.0163(17) Uani 1 1 d . . . . .
C25 C 0.7695(4) 0.9425(3) 0.7067(6) 0.034(2) Uani 1 1 d . . . . .
H25A H 0.751315 0.971157 0.698924 0.051 Uiso 1 1 calc GR . . . .
H25B H 0.756198 0.923980 0.658127 0.051 Uiso 1 1 calc GR . . . .
H25C H 0.815553 0.944607 0.707244 0.051 Uiso 1 1 calc GR . . . .
C33 C 0.9197(4) 0.7129(2) 0.3069(5) 0.0210(18) Uani 1 1 d . . . . .
C88 C 0.7258(4) 0.1351(3) -0.1797(6) 0.028(2) Uani 1 1 d . . . . .
H88 H 0.727252 0.108523 -0.210076 0.034 Uiso 1 1 calc R . . . .
C27 C 0.7381(4) 0.8389(3) 0.7695(6) 0.029(2) Uani 1 1 d . . . . .
H27 H 0.748758 0.837204 0.709084 0.035 Uiso 1 1 calc R . . . .
C81 C 0.6277(5) 0.4096(3) 0.4124(7) 0.042(3) Uani 1 1 d . . . . .
H81 H 0.641500 0.406358 0.471288 0.050 Uiso 1 1 calc R . . . .
C60 C 0.7932(4) 0.5115(3) 0.4661(6) 0.031(2) Uani 1 1 d . . . . .
H60 H 0.800832 0.514531 0.527176 0.037 Uiso 1 1 calc R . . . .
C62 C 0.5390(4) 0.3666(2) -0.0855(6) 0.024(2) Uani 1 1 d . . . . .
H62 H 0.495757 0.374130 -0.083407 0.029 Uiso 1 1 calc R . . . .
C89 C 0.7082(4) 0.1359(3) -0.0868(6) 0.031(2) Uani 1 1 d . . . . .
H89 H 0.699777 0.109722 -0.057358 0.037 Uiso 1 1 calc R . . . .
C44 C 0.8928(4) 0.7180(3) 0.8294(6) 0.032(2) Uani 1 1 d . . . . .
H44 H 0.889714 0.690520 0.856017 0.038 Uiso 1 1 calc DR . . . .
C58 C 0.7808(4) 0.4669(3) 0.3345(7) 0.035(2) Uani 1 1 d . . . . .
H58 H 0.780693 0.439030 0.309370 0.042 Uiso 1 1 calc R . . . .
C87 C 0.7404(4) 0.1725(3) -0.2237(6) 0.0265(19) Uani 1 1 d . . . . .
H87 H 0.752411 0.171798 -0.283736 0.032 Uiso 1 1 calc R . . . .
C57 C 0.7693(4) 0.5023(3) 0.2810(6) 0.034(2) Uani 1 1 d . . . . .
H57 H 0.761391 0.498957 0.220014 0.040 Uiso 1 1 calc R . . . .
C20 C 0.5845(4) 1.2605(3) 0.7535(6) 0.026(2) Uani 1 1 d . . . . .
H20 H 0.592751 1.289474 0.737920 0.031 Uiso 1 1 calc R . . . .
C28 C 0.7242(4) 0.8026(3) 0.8153(7) 0.033(2) Uani 1 1 d . . . . .
H28 H 0.725529 0.775590 0.786745 0.039 Uiso 1 1 calc R . . . .
C51 C 0.9311(4) 0.9198(2) 0.3280(6) 0.024(2) Uani 1 1 d . . . . .
H51 H 0.935465 0.943031 0.367878 0.028 Uiso 1 1 calc R . . . .
C50 C 0.9128(4) 0.9288(2) 0.2396(6) 0.026(2) Uani 1 1 d . . . . .
H50 H 0.904916 0.957530 0.222482 0.031 Uiso 1 1 calc R . . . .
C21 C 0.5655(4) 1.2502(3) 0.8424(6) 0.028(2) Uani 1 1 d . . . . .
H21 H 0.560442 1.272825 0.883549 0.034 Uiso 1 1 calc R . . . .
C43 C 0.8757(5) 0.7542(3) 0.8736(6) 0.034(2) Uani 1 1 d . . . . .
H43 H 0.859156 0.751731 0.931250 0.041 Uiso 1 1 calc R . . . .
C55 C 0.7486(5) 0.6046(3) 0.2021(7) 0.044(3) Uani 1 1 d D . . . .
H55A H 0.747005 0.580735 0.160293 0.066 Uiso 1 1 calc R . . . .
H55B H 0.708156 0.619785 0.201720 0.066 Uiso 1 1 calc R . . . .
H55C H 0.782317 0.624391 0.185381 0.066 Uiso 1 1 calc R . . . .
C61 C 0.5733(4) 0.3733(2) -0.1613(6) 0.0227(19) Uani 1 1 d . U . . .
C59 C 0.7927(4) 0.4716(3) 0.4262(7) 0.036(2) Uani 1 1 d . . . . .
H59 H 0.800513 0.446800 0.460686 0.043 Uiso 1 1 calc R . . . .
C29 C 0.7075(4) 0.8050(3) 0.9078(7) 0.033(2) Uani 1 1 d . . . . .
H29 H 0.698843 0.779319 0.938983 0.039 Uiso 1 1 calc R . . . .
C67 C 0.5445(4) 0.3960(2) -0.2434(6) 0.028(2) Uani 1 1 d . . . . .
H67A H 0.567032 0.386732 -0.297075 0.034 Uiso 1 1 calc R . . . .
H67B H 0.499554 0.388115 -0.249523 0.034 Uiso 1 1 calc R . . . .
C45 C 0.9478(4) 0.7365(2) 0.2272(5) 0.0238(19) Uani 1 1 d . . . . .
H45A H 0.993671 0.730846 0.224213 0.029 Uiso 1 1 calc R . . . .
H45B H 0.928367 0.725362 0.172654 0.029 Uiso 1 1 calc R . . . .
C71 C 0.5782(4) 0.5574(3) -0.2699(8) 0.043(3) Uani 1 1 d . . . . .
H71 H 0.590280 0.565897 -0.327400 0.051 Uiso 1 1 calc R . . . .
C72 C 0.5707(4) 0.5874(3) -0.2001(7) 0.036(2) Uani 1 1 d . U . . .
H72 H 0.577052 0.616965 -0.211952 0.043 Uiso 1 1 calc R . . . .
C73 C 0.5543(5) 0.5749(3) -0.1141(8) 0.047(3) Uani 1 1 d . . . . .
H73 H 0.551191 0.596007 -0.069525 0.056 Uiso 1 1 calc R . . . .
C74 C 0.5430(5) 0.5338(3) -0.0941(7) 0.046(3) Uani 1 1 d . U . . .
H74 H 0.532302 0.525442 -0.036086 0.056 Uiso 1 1 calc R . . . .
Br9A Br 0.87868(17) 0.58441(16) 0.9518(5) 0.0636(12) Uani 0.3 1 d D . P D 1
Br8A Br 0.9161(6) 0.5619(4) 0.6124(7) 0.054(3) Uani 0.4 1 d . . P E 1

loop_
_atom_site_aniso_label
_atom_site_aniso_U_11
_atom_site_aniso_U_22
_atom_site_aniso_U_33
_atom_site_aniso_U_23
_atom_site_aniso_U_13
_atom_site_aniso_U_12
Br1 0.0291(5) 0.0196(4) 0.0230(5) 0.0062(4) -0.0056(4) -0.0032(4)
Br7 0.0298(5) 0.0195(4) 0.0242(5) 0.0051(3) 0.0059(4) 0.0023(3)
Br3 0.0178(4) 0.0337(5) 0.0278(5) 0.0000(4) -0.0034(4) -0.0003(4)
Br2 0.0248(4) 0.0291(4) 0.0297(5) -0.0038(4) -0.0072(4) 0.0029(4)
Br4 0.0198(4) 0.0388(5) 0.0289(5) 0.0047(4) -0.0043(4) -0.0008(4)
Br6 0.0272(5) 0.0287(5) 0.0370(7) -0.0042(4) -0.0002(4) 0.0016(4)
Br5 0.0308(5) 0.0324(5) 0.0358(6) 0.0026(4) -0.0100(4) 0.0000(4)
Br8B 0.0265(14) 0.0183(13) 0.0139(9) -0.0052(8) -0.0010(8) 0.0020(10)
Br9B 0.0293(7) 0.0319(7) 0.0195(7) 0.0137(6) -0.0025(6) 0.0046(6)
N1 0.016(3) 0.022(3) 0.012(3) 0.000(3) 0.005(3) 0.004(3)
N4 0.027(4) 0.015(3) 0.008(3) -0.004(3) -0.006(3) 0.002(3)
N10 0.022(4) 0.019(3) 0.021(4) -0.005(3) -0.003(3) 0.003(3)
N13 0.027(4) 0.013(3) 0.016(4) -0.004(3) 0.007(3) -0.005(3)
N24 0.019(4) 0.021(4) 0.031(4) -0.005(3) -0.002(3) 0.002(3)
N14 0.0173(17) 0.0172(17) 0.0175(17) -0.0005(12) 0.0006(12) -0.0001(12)
N9 0.020(4) 0.018(3) 0.024(4) -0.009(3) 0.001(3) 0.004(3)
N5 0.0158(17) 0.0156(17) 0.0160(17) -0.0007(12) -0.0009(12) 0.0013(12)
O1 0.031(4) 0.039(4) 0.047(4) -0.014(3) -0.001(3) 0.005(3)
N8 0.016(3) 0.022(3) 0.023(4) -0.003(3) -0.001(3) 0.004(3)
N7 0.013(4) 0.017(3) 0.025(4) -0.001(3) 0.000(3) 0.000(3)
O2 0.034(4) 0.045(4) 0.057(5) -0.012(4) 0.007(3) 0.010(3)
N3 0.022(4) 0.021(3) 0.013(3) 0.002(3) 0.008(3) 0.002(3)
N23 0.016(4) 0.025(4) 0.025(4) -0.003(3) 0.002(3) 0.003(3)
N6 0.032(4) 0.013(3) 0.015(4) -0.002(3) 0.000(3) 0.005(3)
N17 0.017(4) 0.016(3) 0.029(4) -0.003(3) 0.002(3) -0.001(3)
N18 0.021(4) 0.025(3) 0.026(4) -0.006(3) -0.001(3) -0.005(3)
N25 0.022(4) 0.018(3) 0.034(5) -0.011(3) 0.012(3) -0.004(3)
N15 0.034(4) 0.017(3) 0.013(4) -0.004(3) 0.006(3) -0.002(3)
N22 0.012(4) 0.020(3) 0.032(4) -0.005(3) 0.002(3) 0.001(3)
N2 0.0181(17) 0.0187(17) 0.0178(17) -0.0001(12) 0.0012(12) 0.0007(12)
N12 0.026(4) 0.030(4) 0.017(4) -0.006(3) -0.004(3) -0.001(3)
N16 0.010(4) 0.023(3) 0.030(4) -0.004(3) 0.000(3) -0.004(3)
N11 0.0246(19) 0.0255(18) 0.0249(18) -0.0020(12) -0.0003(12) -0.0006(12)
C16 0.020(4) 0.019(4) 0.016(4) -0.001(3) -0.003(3) 0.001(3)
C5 0.014(4) 0.009(3) 0.015(4) -0.003(3) -0.003(3) -0.002(3)
N19 0.034(5) 0.022(4) 0.034(4) -0.011(3) -0.016(3) 0.007(3)
C7 0.019(4) 0.015(4) 0.015(4) -0.005(3) 0.006(3) -0.005(3)
C46 0.024(5) 0.017(4) 0.022(4) -0.003(3) 0.005(4) -0.007(3)
N27 0.025(4) 0.025(4) 0.035(4) 0.000(3) 0.012(3) 0.003(3)
C1 0.027(5) 0.010(3) 0.011(4) -0.006(3) 0.002(3) -0.001(3)
C8 0.020(4) 0.015(4) 0.018(4) -0.004(3) 0.008(3) 0.000(3)
O3 0.029(4) 0.061(5) 0.123(8) 0.030(5) 0.000(5) 0.004(4)
C6 0.023(4) 0.009(3) 0.012(4) -0.001(3) -0.001(3) -0.001(3)
C68 0.022(5) 0.028(4) 0.037(5) -0.012(3) -0.009(4) 0.003(4)
N26 0.027(4) 0.025(4) 0.034(4) 0.004(3) 0.009(3) 0.003(3)
C18 0.012(4) 0.017(4) 0.015(4) -0.002(3) -0.003(3) -0.001(3)
C2 0.017(4) 0.015(4) 0.009(4) -0.002(3) 0.004(3) 0.000(3)
N20 0.039(2) 0.039(2) 0.040(2) -0.0013(12) -0.0026(12) 0.0011(12)
C64 0.024(5) 0.013(4) 0.028(5) -0.001(3) -0.004(4) 0.002(3)
C36 0.024(5) 0.011(3) 0.016(4) -0.005(3) 0.004(3) 0.002(3)
C48 0.020(4) 0.024(4) 0.009(4) -0.002(3) 0.005(3) -0.004(3)
N21 0.035(2) 0.033(2) 0.034(2) -0.0022(12) -0.0011(12) 0.0015(12)
C65 0.015(4) 0.017(4) 0.030(5) -0.009(3) -0.004(4) -0.001(3)
C63 0.020(5) 0.014(4) 0.029(5) -0.006(3) 0.001(4) -0.001(3)
C35 0.011(4) 0.011(3) 0.023(4) -0.006(3) 0.000(3) 0.001(3)
C31 0.020(4) 0.016(4) 0.019(4) -0.008(3) 0.000(3) 0.004(3)
C23 0.016(5) 0.019(4) 0.026(5) -0.002(3) -0.003(4) -0.002(3)
C37 0.020(4) 0.024(4) 0.022(4) -0.006(3) -0.001(4) 0.002(4)
C83 0.019(5) 0.019(4) 0.036(5) -0.003(4) 0.000(4) -0.004(3)
C4 0.022(4) 0.012(4) 0.016(4) -0.001(3) 0.004(3) 0.000(3)
C10 0.012(4) 0.028(4) 0.015(4) -0.002(3) 0.002(3) 0.005(3)
C38 0.013(4) 0.024(4) 0.023(5) -0.004(3) -0.004(3) 0.006(3)
C17 0.034(5) 0.024(4) 0.016(4) 0.003(4) 0.002(4) -0.001(4)
C86 0.011(4) 0.023(4) 0.025(5) -0.001(4) -0.002(3) 0.001(3)
C9 0.028(5) 0.017(4) 0.017(4) -0.005(3) -0.001(4) 0.003(4)
C14 0.023(5) 0.039(5) 0.020(4) -0.001(4) 0.003(4) 0.013(4)
O4 0.057(2) 0.056(2) 0.056(2) -0.0008(12) 0.0003(12) -0.0001(12)
C32 0.017(4) 0.014(4) 0.020(4) -0.006(3) 0.005(3) -0.001(3)
C26 0.018(4) 0.021(4) 0.028(4) 0.000(3) -0.004(3) 0.007(3)
C56 0.020(5) 0.026(3) 0.023(5) -0.005(3) 0.000(4) -0.008(4)
C24 0.015(4) 0.025(4) 0.028(5) -0.003(3) 0.002(4) 0.008(3)
C13 0.037(6) 0.044(6) 0.017(5) -0.003(4) -0.001(4) 0.014(5)
C42 0.031(6) 0.033(5) 0.025(5) -0.017(4) -0.008(4) 0.003(4)
C34 0.021(5) 0.013(4) 0.023(4) -0.005(3) -0.002(4) 0.004(3)
C12 0.035(6) 0.031(5) 0.024(5) -0.008(4) 0.005(4) -0.001(4)
C66 0.024(5) 0.016(4) 0.023(5) -0.010(3) -0.003(4) -0.005(3)
C39 0.038(6) 0.016(4) 0.020(4) -0.004(3) -0.003(4) 0.004(4)
C76 0.016(4) 0.027(5) 0.040(5) -0.002(4) 0.013(4) -0.002(4)
C11 0.018(4) 0.026(5) 0.025(5) -0.007(4) 0.005(4) -0.008(3)
C19 0.026(5) 0.018(4) 0.018(4) 0.003(3) -0.007(4) 0.002(3)
C90 0.024(5) 0.025(4) 0.033(5) 0.003(4) 0.005(4) 0.000(4)
C49 0.023(5) 0.020(4) 0.024(5) 0.003(3) 0.003(4) 0.005(4)
C30 0.018(4) 0.030(4) 0.032(5) 0.004(4) 0.002(4) 0.001(3)
C84 0.012(4) 0.026(4) 0.030(5) 0.000(4) -0.001(4) 0.006(4)
C77 0.039(6) 0.021(4) 0.038(6) -0.006(4) 0.009(5) -0.003(4)
C47 0.047(6) 0.025(4) 0.013(4) -0.002(4) -0.001(4) -0.004(4)
C82 0.024(5) 0.033(5) 0.033(6) 0.001(4) 0.005(4) 0.006(4)
C69 0.028(5) 0.026(5) 0.059(7) 0.003(4) -0.001(5) -0.003(4)
C15 0.027(5) 0.013(4) 0.016(4) -0.004(3) -0.004(4) 0.001(3)
C22 0.018(5) 0.028(4) 0.014(4) -0.004(3) -0.002(3) 0.002(4)
C80 0.024(5) 0.045(6) 0.039(6) -0.014(5) 0.006(4) -0.003(4)
C54 0.024(5) 0.025(3) 0.030(5) -0.005(4) -0.003(4) -0.011(4)
C85 0.047(7) 0.030(5) 0.031(6) 0.007(4) 0.007(5) 0.006(4)
C53 0.012(5) 0.024(4) 0.030(5) 0.001(4) 0.000(3) 0.002(3)
C52 0.022(5) 0.026(4) 0.017(4) -0.010(3) 0.007(4) -0.004(4)
C70 0.019(4) 0.017(4) 0.041(3) -0.002(3) -0.008(3) 0.003(3)
C78 0.019(5) 0.032(5) 0.036(5) -0.002(4) 0.013(4) 0.001(4)
C75 0.026(5) 0.021(4) 0.045(6) -0.005(4) 0.008(4) -0.002(4)
C79 0.019(5) 0.028(5) 0.040(6) -0.010(4) 0.017(4) -0.008(4)
C41 0.022(5) 0.029(5) 0.030(5) -0.013(4) -0.009(4) 0.008(4)
C40 0.015(4) 0.026(3) 0.027(5) -0.002(3) -0.004(4) -0.002(4)
C3 0.020(4) 0.011(4) 0.018(4) -0.005(3) -0.003(3) 0.000(3)
C25 0.034(6) 0.036(5) 0.032(6) 0.006(4) 0.011(5) 0.005(4)
C33 0.029(5) 0.015(4) 0.019(4) -0.005(3) 0.004(4) 0.000(4)
C88 0.022(5) 0.019(4) 0.044(6) -0.012(4) -0.008(4) 0.003(4)
C27 0.019(5) 0.035(5) 0.033(5) -0.011(4) -0.006(4) 0.010(4)
C81 0.042(6) 0.054(6) 0.030(6) 0.003(5) 0.003(5) 0.006(5)
C60 0.023(5) 0.036(5) 0.035(6) 0.003(4) -0.004(4) -0.006(4)
C62 0.017(4) 0.016(4) 0.038(5) -0.013(4) 0.001(4) 0.000(3)
C89 0.025(5) 0.025(5) 0.043(6) 0.003(4) 0.008(4) 0.001(4)
C44 0.026(5) 0.036(5) 0.033(6) -0.010(4) -0.004(4) -0.015(4)
C58 0.024(5) 0.026(5) 0.055(7) -0.010(4) 0.016(5) -0.009(4)
C87 0.017(5) 0.035(5) 0.027(5) -0.007(4) -0.003(4) 0.006(4)
C57 0.032(6) 0.030(5) 0.039(6) -0.008(4) 0.004(4) -0.011(4)
C20 0.017(5) 0.021(4) 0.039(5) 0.000(4) -0.011(4) -0.004(4)
C28 0.030(5) 0.017(4) 0.051(6) -0.009(4) -0.006(5) 0.004(4)
C51 0.024(5) 0.019(4) 0.028(5) -0.015(4) 0.014(4) -0.004(4)
C50 0.023(5) 0.014(4) 0.041(6) 0.004(4) 0.010(4) -0.001(3)
C21 0.029(5) 0.024(5) 0.031(5) -0.017(4) -0.015(4) 0.005(4)
C43 0.025(5) 0.062(7) 0.017(5) -0.016(5) 0.005(4) -0.008(5)
C55 0.056(7) 0.045(6) 0.031(6) 0.004(5) -0.007(5) -0.018(6)
C61 0.022(5) 0.011(4) 0.036(5) -0.008(3) -0.010(4) 0.003(3)
C59 0.025(5) 0.030(5) 0.052(7) 0.003(5) -0.007(5) -0.002(4)
C29 0.021(5) 0.021(4) 0.056(7) 0.002(4) 0.004(4) 0.006(4)
C67 0.029(5) 0.014(4) 0.041(6) -0.009(4) -0.008(4) 0.000(4)
C45 0.036(6) 0.013(4) 0.022(5) -0.004(3) 0.006(4) 0.000(4)
C71 0.019(5) 0.035(6) 0.074(8) -0.003(5) -0.018(5) 0.000(4)
C72 0.025(5) 0.011(4) 0.071(7) -0.004(4) -0.014(5) 0.006(4)
C73 0.038(6) 0.046(6) 0.056(8) -0.015(5) -0.015(5) 0.014(5)
C74 0.052(6) 0.032(5) 0.055(6) -0.027(4) -0.018(5) 0.018(4)
Br9A 0.0197(18) 0.086(3) 0.085(4) -0.027(3) -0.009(2) 0.002(2)
Br8A 0.032(3) 0.043(3) 0.087(7) -0.026(4) -0.021(5) 0.009(3)

loop_
_atom_type_symbol
_atom_type_description
_atom_type_scat_dispersion_real
_atom_type_scat_dispersion_imag
_atom_type_scat_source
C C 0.0033 0.0016 'International Tables Vol C Tables 4.2.6.8 and 6.1.1.4'
H H 0.0000 0.0000 'International Tables Vol C Tables 4.2.6.8 and 6.1.1.4'
Br Br -0.2901 2.4595 'International Tables Vol C Tables 4.2.6.8 and 6.1.1.4'
N N 0.0061 0.0033 'International Tables Vol C Tables 4.2.6.8 and 6.1.1.4'
O O 0.0106 0.0060 'International Tables Vol C Tables 4.2.6.8 and 6.1.1.4'

loop_
_geom_angle_atom_site_label_1
_geom_angle_atom_site_label_2
_geom_angle_atom_site_label_3
_geom_angle
_geom_angle_site_symmetry_1
_geom_angle_site_symmetry_3
_geom_angle_publ_flag
N3 N1 C7 117.3(6) . . ?
N3 N1 C8 114.3(6) . . ?
C8 N1 C7 128.4(6) . . ?
N6 N4 C15 117.7(6) . . ?
C16 N4 N6 114.4(6) . . ?
C16 N4 C15 127.8(6) . . ?
N12 N10 C37 117.2(6) . . ?
N12 N10 C38 114.7(6) . . ?
C38 N10 C37 128.1(7) . . ?
N15 N13 C46 115.0(6) . . ?
N15 N13 C45 116.9(6) . . ?
C46 N13 C45 128.0(7) . . ?
N22 N24 N23 103.1(6) . . ?
N15 N14 C48 113.1(6) . . ?
N15 N14 C52 123.4(7) . . ?
C52 N14 C48 123.4(6) . . ?
N7 N9 N8 102.5(6) . . ?
N6 N5 C18 112.1(6) . . ?
N6 N5 C22 123.5(6) . . ?
C22 N5 C18 124.4(6) . . ?
H1A O1 H1B 116.7 . . ?
N9 N8 C26 113.0(6) . . ?
N9 N8 C30 123.3(7) . . ?
C26 N8 C30 123.6(7) . . ?
N9 N7 C23 115.9(6) . . ?
N9 N7 C24 115.2(6) . . ?
C24 N7 C23 128.9(7) . . ?
H2A O2 H2B 107.0 . . ?
N1 N3 N2 103.0(6) . . ?
N24 N23 C86 112.6(6) . . ?
N24 N23 C90 123.3(7) . . ?
C86 N23 C90 124.0(7) . . ?
N5 N6 N4 103.2(6) . . ?
N18 N17 C56 112.6(7) . . ?
N18 N17 C60 123.5(7) . . ?
C56 N17 C60 123.9(7) . . ?
N16 N18 N17 102.5(6) . . ?
N26 N25 C76 115.5(7) . . ?
N26 N25 C75 118.0(6) . . ?
C76 N25 C75 126.5(8) . . ?
N13 N15 N14 102.0(6) . . ?
N24 N22 C83 116.4(7) . . ?
N24 N22 C84 115.2(6) . . ?
C84 N22 C83 128.5(7) . . ?
N3 N2 C10 112.3(6) . . ?
N3 N2 C14 124.6(7) . . ?
C14 N2 C10 123.1(7) . . ?
N11 N12 N10 102.8(6) . . ?
N18 N16 C54 115.4(7) . . ?
N18 N16 C53 115.7(6) . . ?
C54 N16 C53 128.8(7) . . ?
N12 N11 C40 113.5(7) . . ?
N12 N11 C44 124.0(7) . . ?
C40 N11 C44 122.5(7) . . ?
N4 C16 C18 105.4(7) . . ?
N4 C16 C17 125.5(7) . . ?
C18 C16 C17 129.1(7) . . ?
C6 C5 C23 120.4(7) . . ?
C4 C5 C6 120.0(7) . . ?
C4 C5 C23 119.4(7) . . ?
C68 N19 N21 114.7(7) . . ?
C68 N19 C67 127.6(8) . . ?
N21 N19 C67 117.7(7) . . ?
N1 C7 H7A 109.4 . . ?
N1 C7 H7B 109.4 . . ?
N1 C7 C1 111.2(6) . . ?
H7A C7 H7B 108.0 . . ?
C1 C7 H7A 109.4 . . ?
C1 C7 H7B 109.4 . . ?
N13 C46 C48 105.4(7) . . ?
N13 C46 C47 124.6(7) . . ?
C48 C46 C47 130.0(7) . . ?
N26 N27 C82 123.6(7) . . ?
N26 N27 C78 112.0(8) . . ?
C82 N27 C78 124.4(8) . . ?
C6 C1 C7 119.9(7) . . ?
C6 C1 C2 120.3(7) . . ?
C2 C1 C7 119.8(7) . . ?
N1 C8 C10 105.5(7) . . ?
N1 C8 C9 124.2(7) . . ?
C10 C8 C9 130.3(7) . . ?
H3A O3 H3B 109.5 . . ?
C5 C6 H6 120.1 . . ?
C1 C6 C5 119.7(7) . . ?
C1 C6 H6 120.1 . . ?
N19 C68 C69 124.5(7) . . ?
N19 C68 C70 104.2(8) . . ?
C70 C68 C69 131.2(8) . . ?
N25 N26 N27 102.6(6) . . ?
N5 C18 C16 104.9(6) . . ?
N5 C18 C19 118.2(7) . . ?
C16 C18 C19 136.9(7) . . ?
C1 C2 H2 119.7 . . ?
C1 C2 C3 120.6(7) . . ?
C3 C2 H2 119.7 . . ?
N21 N20 C70 113.0(7) . . ?
N21 N20 C74 123.2(9) . . ?
C70 N20 C74 123.8(8) . . ?
C65 C64 H64 119.5 . . ?
C65 C64 C63 121.0(8) . . ?
C63 C64 H64 119.5 . . ?
C35 C36 H36 119.9 . . ?
C31 C36 H36 119.9 . . ?
C31 C36 C35 120.2(7) . . ?
N14 C48 C49 119.1(7) . . ?
C46 C48 N14 104.5(6) . . ?
C46 C48 C49 136.4(7) . . ?
N20 N21 N19 102.6(7) . . ?
C64 C65 C83 120.9(7) . . ?
C64 C65 C66 119.8(8) . . ?
C66 C65 C83 119.2(8) . . ?
C64 C63 C75 120.9(8) . . ?
C62 C63 C64 119.5(8) . . ?
C62 C63 C75 119.6(8) . . ?
C36 C35 C53 119.1(7) . . ?
C34 C35 C36 119.4(7) . . ?
C34 C35 C53 121.4(7) . . ?
C36 C31 C37 120.3(7) . . ?
C36 C31 C32 119.3(7) . . ?
C32 C31 C37 120.4(7) . . ?
N7 C23 C5 109.7(6) . . ?
N7 C23 H23A 109.7 . . ?
N7 C23 H23B 109.7 . . ?
C5 C23 H23A 109.7 . . ?
C5 C23 H23B 109.7 . . ?
H23A C23 H23B 108.2 . . ?
N10 C37 C31 111.2(6) . . ?
N10 C37 H37A 109.4 . . ?
N10 C37 H37B 109.4 . . ?
C31 C37 H37A 109.4 . . ?
C31 C37 H37B 109.4 . . ?
H37A C37 H37B 108.0 . . ?
N22 C83 C65 108.9(6) . . ?
N22 C83 H83A 109.9 . . ?
N22 C83 H83B 109.9 . . ?
C65 C83 H83A 109.9 . . ?
C65 C83 H83B 109.9 . . ?
H83A C83 H83B 108.3 . . ?
C5 C4 H4 119.9 . . ?
C5 C4 C3 120.2(7) . . ?
C3 C4 H4 119.9 . . ?
N2 C10 C11 118.5(7) . . ?
C8 C10 N2 104.9(7) . . ?
C8 C10 C11 136.6(8) . . ?
N10 C38 C39 125.4(7) . . ?
N10 C38 C40 103.8(7) . . ?
C40 C38 C39 130.8(7) . . ?
C16 C17 H17A 109.5 . . ?
C16 C17 H17B 109.5 . . ?
C16 C17 H17C 109.5 . . ?
H17A C17 H17B 109.5 . . ?
H17A C17 H17C 109.5 . . ?
H17B C17 H17C 109.5 . . ?
N23 C86 C84 104.7(7) . . ?
N23 C86 C87 118.5(7) . . ?
C84 C86 C87 136.8(8) . . ?
C8 C9 H9A 109.5 . . ?
C8 C9 H9B 109.5 . . ?
C8 C9 H9C 109.5 . . ?
H9A C9 H9B 109.5 . . ?
H9A C9 H9C 109.5 . . ?
H9B C9 H9C 109.5 . . ?
N2 C14 H14 121.1 . . ?
C13 C14 N2 117.7(8) . . ?
C13 C14 H14 121.1 . . ?
H4A O4 H4B 109.2 . . ?
C31 C32 H32 119.6 . . ?
C33 C32 C31 120.9(8) . . ?
C33 C32 H32 119.6 . . ?
N8 C26 C24 104.5(7) . . ?
N8 C26 C27 117.7(7) . . ?
C24 C26 C27 137.8(8) . . ?
N17 C56 C54 105.5(7) . . ?
N17 C56 C57 118.1(8) . . ?
C54 C56 C57 136.3(8) . . ?
N7 C24 C26 104.8(7) . . ?
N7 C24 C25 126.5(7) . . ?
C26 C24 C25 128.6(8) . . ?
C14 C13 H13 119.0 . . ?
C14 C13 C12 122.0(9) . . ?
C12 C13 H13 119.0 . . ?
C41 C42 H42 119.7 . . ?
C41 C42 C43 120.6(8) . . ?
C43 C42 H42 119.7 . . ?
C35 C34 H34 119.7 . . ?
C33 C34 C35 120.7(7) . . ?
C33 C34 H34 119.7 . . ?
C13 C12 H12 120.3 . . ?
C11 C12 C13 119.4(8) . . ?
C11 C12 H12 120.3 . . ?
C65 C66 H66 120.7 . . ?
C65 C66 C61 118.6(8) . . ?
C61 C66 H66 120.7 . . ?
C38 C39 H39A 109.5 . . ?
C38 C39 H39B 109.5 . . ?
C38 C39 H39C 109.5 . . ?
H39A C39 H39B 109.5 . . ?
H39A C39 H39C 109.5 . . ?
H39B C39 H39C 109.5 . . ?
N25 C76 C77 125.8(8) . . ?
N25 C76 C78 104.3(8) . . ?
C78 C76 C77 129.9(8) . . ?
C10 C11 H11 120.4 . . ?
C12 C11 C10 119.2(8) . . ?
C12 C11 H11 120.4 . . ?
C18 C19 H19 120.7 . . ?
C20 C19 C18 118.6(8) . . ?
C20 C19 H19 120.7 . . ?
N23 C90 H90 121.7 . . ?
C89 C90 N23 116.6(8) . . ?
C89 C90 H90 121.7 . . ?
C48 C49 H49 121.1 . . ?
C50 C49 C48 117.9(8) . . ?
C50 C49 H49 121.1 . . ?
N8 C30 H30 121.6 . . ?
C29 C30 N8 116.8(8) . . ?
C29 C30 H30 121.6 . . ?
N22 C84 C86 104.4(7) . . ?
N22 C84 C85 126.8(7) . . ?
C86 C84 C85 128.7(8) . . ?
C76 C77 H77A 109.5 . . ?
C76 C77 H77B 109.5 . . ?
C76 C77 H77C 109.5 . . ?
H77A C77 H77B 109.5 . . ?
H77A C77 H77C 109.5 . . ?
H77B C77 H77C 109.5 . . ?
C46 C47 H47A 109.5 . . ?
C46 C47 H47B 109.5 . . ?
C46 C47 H47C 109.5 . . ?
H47A C47 H47B 109.5 . . ?
H47A C47 H47C 109.5 . . ?
H47B C47 H47C 109.5 . . ?
N27 C82 H82 121.5 . . ?
C81 C82 N27 117.0(9) . . ?
C81 C82 H82 121.5 . . ?
C68 C69 H69A 109.5 . . ?
C68 C69 H69B 109.5 . . ?
C68 C69 H69C 109.5 . . ?
H69A C69 H69B 109.5 . . ?
H69A C69 H69C 109.5 . . ?
H69B C69 H69C 109.5 . . ?
N4 C15 H15A 109.7 . . ?
N4 C15 H15B 109.7 . . ?
N4 C15 C3 109.8(6) . . ?
H15A C15 H15B 108.2 . . ?
C3 C15 H15A 109.7 . . ?
C3 C15 H15B 109.7 . . ?
N5 C22 H22 122.0 . . ?
C21 C22 N5 116.1(7) . . ?
C21 C22 H22 122.0 . . ?
C79 C80 H80 120.1 . . ?
C79 C80 C81 119.8(9) . . ?
C81 C80 H80 120.1 . . ?
N16 C54 C56 103.9(8) . . ?
N16 C54 C55 126.3(8) . . ?
C56 C54 C55 129.8(8) . . ?
C84 C85 H85A 109.5 . . ?
C84 C85 H85B 109.5 . . ?
C84 C85 H85C 109.5 . . ?
H85A C85 H85B 109.5 . . ?
H85A C85 H85C 109.5 . . ?
H85B C85 H85C 109.5 . . ?
N16 C53 C35 109.7(6) . . ?
N16 C53 H53A 109.7 . . ?
N16 C53 H53B 109.7 . . ?
C35 C53 H53A 109.7 . . ?
C35 C53 H53B 109.7 . . ?
H53A C53 H53B 108.2 . . ?
N14 C52 H52 122.0 . . ?
C51 C52 N14 116.0(7) . . ?
C51 C52 H52 122.0 . . ?
C68 C70 C71 135.2(9) . . ?
N20 C70 C68 105.5(7) . . ?
N20 C70 C71 119.3(8) . . ?
N27 C78 C79 117.8(9) . . ?
C76 C78 N27 105.5(8) . . ?
C76 C78 C79 136.7(9) . . ?
N25 C75 C63 112.7(7) . . ?
N25 C75 H75A 109.1 . . ?
N25 C75 H75B 109.1 . . ?
C63 C75 H75A 109.1 . . ?
C63 C75 H75B 109.1 . . ?
H75A C75 H75B 107.8 . . ?
C80 C79 C78 118.5(9) . . ?
C80 C79 H79 120.8 . . ?
C78 C79 H79 120.8 . . ?
C42 C41 H41 120.8 . . ?
C42 C41 C40 118.4(9) . . ?
C40 C41 H41 120.8 . . ?
N11 C40 C38 105.1(7) . . ?
N11 C40 C41 119.2(8) . . ?
C38 C40 C41 135.6(8) . . ?
C2 C3 C4 119.1(7) . . ?
C2 C3 C15 119.8(7) . . ?
C4 C3 C15 121.1(7) . . ?
C24 C25 H25A 109.5 . . ?
C24 C25 H25B 109.5 . . ?
C24 C25 H25C 109.5 . . ?
H25A C25 H25B 109.5 . . ?
H25A C25 H25C 109.5 . . ?
H25B C25 H25C 109.5 . . ?
C32 C33 C45 119.4(8) . . ?
C34 C33 C32 119.4(7) . . ?
C34 C33 C45 121.1(8) . . ?
C89 C88 H88 119.6 . . ?
C87 C88 H88 119.6 . . ?
C87 C88 C89 120.8(8) . . ?
C26 C27 H27 120.1 . . ?
C28 C27 C26 119.8(9) . . ?
C28 C27 H27 120.1 . . ?
C82 C81 C80 122.6(10) . . ?
C82 C81 H81 118.7 . . ?
C80 C81 H81 118.7 . . ?
N17 C60 H60 121.5 . . ?
C59 C60 N17 117.0(9) . . ?
C59 C60 H60 121.5 . . ?
C63 C62 H62 120.0 . . ?
C61 C62 C63 120.0(8) . . ?
C61 C62 H62 120.0 . . ?
C90 C89 C88 121.2(8) . . ?
C90 C89 H89 119.4 . . ?
C88 C89 H89 119.4 . . ?
N11 C44 H44 121.1 . . ?
C43 C44 N11 117.7(9) . . ?
C43 C44 H44 121.1 . . ?
C57 C58 H58 119.3 . . ?
C57 C58 C59 121.4(8) . . ?
C59 C58 H58 119.3 . . ?
C86 C87 H87 120.6 . . ?
C88 C87 C86 118.7(8) . . ?
C88 C87 H87 120.6 . . ?
C56 C57 H57 121.0 . . ?
C58 C57 C56 118.0(9) . . ?
C58 C57 H57 121.0 . . ?
C19 C20 H20 119.8 . . ?
C19 C20 C21 120.5(8) . . ?
C21 C20 H20 119.8 . . ?
C27 C28 H28 119.8 . . ?
C27 C28 C29 120.4(8) . . ?
C29 C28 H28 119.8 . . ?
C52 C51 H51 118.8 . . ?
C52 C51 C50 122.4(7) . . ?
C50 C51 H51 118.8 . . ?
C49 C50 C51 121.1(7) . . ?
C49 C50 H50 119.4 . . ?
C51 C50 H50 119.4 . . ?
C22 C21 C20 122.2(8) . . ?
C22 C21 H21 118.9 . . ?
C20 C21 H21 118.9 . . ?
C42 C43 H43 119.3 . . ?
C44 C43 C42 121.4(9) . . ?
C44 C43 H43 119.3 . . ?
C54 C55 H55A 109.5 . . ?
C54 C55 H55B 109.5 . . ?
C54 C55 H55C 109.5 . . ?
H55A C55 H55B 109.5 . . ?
H55A C55 H55C 109.5 . . ?
H55B C55 H55C 109.5 . . ?
C66 C61 C67 116.8(8) . . ?
C62 C61 C66 121.0(8) . . ?
C62 C61 C67 122.2(8) . . ?
C60 C59 C58 121.6(9) . . ?
C60 C59 H59 119.2 . . ?
C58 C59 H59 119.2 . . ?
C30 C29 C28 121.6(8) . . ?
C30 C29 H29 119.2 . . ?
C28 C29 H29 119.2 . . ?
N19 C67 C61 108.6(6) . . ?
N19 C67 H67A 110.0 . . ?
N19 C67 H67B 110.0 . . ?
C61 C67 H67A 110.0 . . ?
C61 C67 H67B 110.0 . . ?
H67A C67 H67B 108.4 . . ?
N13 C45 C33 111.1(6) . . ?
N13 C45 H45A 109.4 . . ?
N13 C45 H45B 109.4 . . ?
C33 C45 H45A 109.4 . . ?
C33 C45 H45B 109.4 . . ?
H45A C45 H45B 108.0 . . ?
C70 C71 H71 122.4 . . ?
C72 C71 C70 115.2(10) . . ?
C72 C71 H71 122.4 . . ?
C71 C72 H72 118.7 . . ?
C73 C72 C71 122.6(9) . . ?
C73 C72 H72 118.7 . . ?
C72 C73 H73 119.3 . . ?
C74 C73 C72 121.4(10) . . ?
C74 C73 H73 119.3 . . ?
N20 C74 H74 121.2 . . ?
C73 C74 N20 117.6(11) . . ?
C73 C74 H74 121.2 . . ?

loop_
_geom_bond_atom_site_label_1
_geom_bond_atom_site_label_2
_geom_bond_distance
_geom_bond_site_symmetry_2
_geom_bond_publ_flag
N1 N3 1.335(8) . ?
N1 C7 1.476(9) . ?
N1 C8 1.343(9) . ?
N4 N6 1.347(8) . ?
N4 C16 1.339(10) . ?
N4 C15 1.480(9) . ?
N10 N12 1.330(9) . ?
N10 C37 1.481(9) . ?
N10 C38 1.367(9) . ?
N13 N15 1.333(8) . ?
N13 C46 1.340(10) . ?
N13 C45 1.480(9) . ?
N24 N23 1.345(8) . ?
N24 N22 1.319(9) . ?
N14 N15 1.340(8) . ?
N14 C48 1.382(9) . ?
N14 C52 1.382(9) . ?
N9 N8 1.343(8) . ?
N9 N7 1.327(9) . ?
N5 N6 1.341(8) . ?
N5 C18 1.392(9) . ?
N5 C22 1.364(9) . ?
O1 H1A 0.801(6) . ?
O1 H1B 0.833(6) . ?
N8 C26 1.376(10) . ?
N8 C30 1.389(10) . ?
N7 C23 1.461(9) . ?
N7 C24 1.342(10) . ?
O2 H2A 0.822(13) . ?
O2 H2B 0.851(13) . ?
N3 N2 1.339(9) . ?
N23 C86 1.380(10) . ?
N23 C90 1.383(10) . ?
N17 N18 1.337(8) . ?
N17 C56 1.373(10) . ?
N17 C60 1.385(10) . ?
N18 N16 1.326(9) . ?
N25 N26 1.327(10) . ?
N25 C76 1.353(10) . ?
N25 C75 1.497(11) . ?
N22 C83 1.470(9) . ?
N22 C84 1.353(10) . ?
N2 C10 1.387(10) . ?
N2 C14 1.369(11) . ?
N12 N11 1.326(9) . ?
N16 C54 1.348(10) . ?
N16 C53 1.475(9) . ?
N11 C40 1.376(10) . ?
N11 C44 1.377(12) . ?
C16 C18 1.393(10) . ?
C16 C17 1.490(10) . ?
C5 C6 1.393(10) . ?
C5 C23 1.499(10) . ?
C5 C4 1.386(10) . ?
N19 C68 1.329(11) . ?
N19 N21 1.345(10) . ?
N19 C67 1.469(9) . ?
C7 H7A 0.9700 . ?
C7 H7B 0.9700 . ?
C7 C1 1.515(10) . ?
C46 C48 1.377(10) . ?
C46 C47 1.477(11) . ?
N27 N26 1.341(10) . ?
N27 C82 1.377(11) . ?
N27 C78 1.394(11) . ?
C1 C6 1.378(10) . ?
C1 C2 1.383(10) . ?
C8 C10 1.376(11) . ?
C8 C9 1.491(10) . ?
O3 H3A 0.8499 . ?
O3 H3B 0.8516 . ?
C6 H6 0.9300 . ?
C68 C69 1.510(13) . ?
C68 C70 1.410(11) . ?
C18 C19 1.400(10) . ?
C2 H2 0.9300 . ?
C2 C3 1.390(10) . ?
N20 N21 1.340(10) . ?
N20 C70 1.349(12) . ?
N20 C74 1.389(11) . ?
C64 H64 0.9300 . ?
C64 C65 1.370(11) . ?
C64 C63 1.391(11) . ?
C36 H36 0.9300 . ?
C36 C35 1.399(10) . ?
C36 C31 1.391(10) . ?
C48 C49 1.415(10) . ?
C65 C83 1.506(11) . ?
C65 C66 1.387(11) . ?
C63 C75 1.507(11) . ?
C63 C62 1.388(11) . ?
C35 C34 1.391(10) . ?
C35 C53 1.509(10) . ?
C31 C37 1.499(11) . ?
C31 C32 1.391(11) . ?
C23 H23A 0.9700 . ?
C23 H23B 0.9700 . ?
C37 H37A 0.9700 . ?
C37 H37B 0.9700 . ?
C83 H83A 0.9700 . ?
C83 H83B 0.9700 . ?
C4 H4 0.9300 . ?
C4 C3 1.393(10) . ?
C10 C11 1.409(11) . ?
C38 C39 1.461(11) . ?
C38 C40 1.392(11) . ?
C17 H17A 0.9600 . ?
C17 H17B 0.9600 . ?
C17 H17C 0.9600 . ?
C86 C84 1.400(11) . ?
C86 C87 1.402(11) . ?
C9 H9A 0.9600 . ?
C9 H9B 0.9600 . ?
C9 H9C 0.9600 . ?
C14 H14 0.9300 . ?
C14 C13 1.332(12) . ?
O4 H4A 0.8517 . ?
O4 H4B 0.8521 . ?
C32 H32 0.9300 . ?
C32 C33 1.388(11) . ?
C26 C24 1.394(11) . ?
C26 C27 1.419(11) . ?
C56 C54 1.383(11) . ?
C56 C57 1.428(11) . ?
C24 C25 1.463(12) . ?
C13 H13 0.9300 . ?
C13 C12 1.439(12) . ?
C42 H42 0.9300 . ?
C42 C41 1.334(13) . ?
C42 C43 1.433(13) . ?
C34 H34 0.9300 . ?
C34 C33 1.383(11) . ?
C12 H12 0.9300 . ?
C12 C11 1.351(12) . ?
C66 H66 0.9300 . ?
C66 C61 1.421(11) . ?
C39 H39A 0.9600 . ?
C39 H39B 0.9600 . ?
C39 H39C 0.9600 . ?
C76 C77 1.485(12) . ?
C76 C78 1.375(13) . ?
C11 H11 0.9300 . ?
C19 H19 0.9300 . ?
C19 C20 1.355(11) . ?
C90 H90 0.9300 . ?
C90 C89 1.347(11) . ?
C49 H49 0.9300 . ?
C49 C50 1.359(11) . ?
C30 H30 0.9300 . ?
C30 C29 1.348(11) . ?
C84 C85 1.478(12) . ?
C77 H77A 0.9600 . ?
C77 H77B 0.9600 . ?
C77 H77C 0.9600 . ?
C47 H47A 0.9600 . ?
C47 H47B 0.9600 . ?
C47 H47C 0.9600 . ?
C82 H82 0.9300 . ?
C82 C81 1.326(13) . ?
C69 H69A 0.9600 . ?
C69 H69B 0.9600 . ?
C69 H69C 0.9600 . ?
C15 H15A 0.9700 . ?
C15 H15B 0.9700 . ?
C15 C3 1.513(10) . ?
C22 H22 0.9300 . ?
C22 C21 1.349(11) . ?
C80 H80 0.9300 . ?
C80 C79 1.364(13) . ?
C80 C81 1.449(14) . ?
C54 C55 1.478(13) . ?
C85 H85A 0.9600 . ?
C85 H85B 0.9600 . ?
C85 H85C 0.9600 . ?
C53 H53A 0.9700 . ?
C53 H53B 0.9700 . ?
C52 H52 0.9300 . ?
C52 C51 1.368(11) . ?
C70 C71 1.418(12) . ?
C78 C79 1.429(12) . ?
C75 H75A 0.9700 . ?
C75 H75B 0.9700 . ?
C79 H79 0.9300 . ?
C41 H41 0.9300 . ?
C41 C40 1.416(11) . ?
C25 H25A 0.9600 . ?
C25 H25B 0.9600 . ?
C25 H25C 0.9600 . ?
C33 C45 1.509(11) . ?
C88 H88 0.9300 . ?
C88 C89 1.434(12) . ?
C88 C87 1.351(11) . ?
C27 H27 0.9300 . ?
C27 C28 1.334(12) . ?
C81 H81 0.9300 . ?
C60 H60 0.9300 . ?
C60 C59 1.355(11) . ?
C62 H62 0.9300 . ?
C62 C61 1.352(12) . ?
C89 H89 0.9300 . ?
C44 H44 0.9300 . ?
C44 C43 1.335(12) . ?
C58 H58 0.9300 . ?
C58 C57 1.366(12) . ?
C58 C59 1.399(13) . ?
C87 H87 0.9300 . ?
C57 H57 0.9300 . ?
C20 H20 0.9300 . ?
C20 C21 1.419(12) . ?
C28 H28 0.9300 . ?
C28 C29 1.425(13) . ?
C51 H51 0.9300 . ?
C51 C50 1.398(12) . ?
C50 H50 0.9300 . ?
C21 H21 0.9300 . ?
C43 H43 0.9300 . ?
C55 H55A 0.9600 . ?
C55 H55B 0.9600 . ?
C55 H55C 0.9600 . ?
C61 C67 1.529(12) . ?
C59 H59 0.9300 . ?
C29 H29 0.9300 . ?
C67 H67A 0.9700 . ?
C67 H67B 0.9700 . ?
C45 H45A 0.9700 . ?
C45 H45B 0.9700 . ?
C71 H71 0.9300 . ?
C71 C72 1.395(13) . ?
C72 H72 0.9300 . ?
C72 C73 1.382(14) . ?
C73 H73 0.9300 . ?
C73 C74 1.310(14) . ?
C74 H74 0.9300 . ?

loop_
_geom_torsion_atom_site_label_1
_geom_torsion_atom_site_label_2
_geom_torsion_atom_site_label_3
_geom_torsion_atom_site_label_4
_geom_torsion
_geom_torsion_site_symmetry_1
_geom_torsion_site_symmetry_2
_geom_torsion_site_symmetry_3
_geom_torsion_site_symmetry_4
_geom_torsion_publ_flag
N1 N3 N2 C10 -0.1(8) . . . . ?
N1 N3 N2 C14 -178.9(7) . . . . ?
N1 C7 C1 C6 64.3(8) . . . . ?
N1 C7 C1 C2 -116.0(7) . . . . ?
N1 C8 C10 N2 -0.2(8) . . . . ?
N1 C8 C10 C11 -179.0(9) . . . . ?
N4 C16 C18 N5 0.3(8) . . . . ?
N4 C16 C18 C19 -178.3(9) . . . . ?
N4 C15 C3 C2 90.3(8) . . . . ?
N4 C15 C3 C4 -89.1(8) . . . . ?
N10 N12 N11 C40 0.6(9) . . . . ?
N10 N12 N11 C44 178.7(8) . . . . ?
N10 C38 C40 N11 0.5(8) . . . . ?
N10 C38 C40 C41 176.9(9) . . . . ?
N13 C46 C48 N14 0.5(8) . . . . ?
N13 C46 C48 C49 180.0(9) . . . . ?
N24 N23 C86 C84 -1.3(9) . . . . ?
N24 N23 C86 C87 -179.4(7) . . . . ?
N24 N23 C90 C89 -179.1(7) . . . . ?
N24 N22 C83 C65 -72.0(9) . . . . ?
N24 N22 C84 C86 -0.6(9) . . . . ?
N24 N22 C84 C85 -177.9(8) . . . . ?
N14 C48 C49 C50 -0.2(11) . . . . ?
N14 C52 C51 C50 2.7(12) . . . . ?
N9 N8 C26 C24 -1.1(9) . . . . ?
N9 N8 C26 C27 -179.5(7) . . . . ?
N9 N8 C30 C29 -178.6(7) . . . . ?
N9 N7 C23 C5 -74.8(8) . . . . ?
N9 N7 C24 C26 0.7(9) . . . . ?
N9 N7 C24 C25 -177.4(8) . . . . ?
N5 C18 C19 C20 1.3(11) . . . . ?
N5 C22 C21 C20 -2.6(12) . . . . ?
N8 N9 N7 C23 178.0(6) . . . . ?
N8 N9 N7 C24 -1.3(8) . . . . ?
N8 C26 C24 N7 0.2(8) . . . . ?
N8 C26 C24 C25 178.2(8) . . . . ?
N8 C26 C27 C28 -2.4(12) . . . . ?
N8 C30 C29 C28 -0.9(12) . . . . ?
N7 N9 N8 C26 1.4(8) . . . . ?
N7 N9 N8 C30 179.0(7) . . . . ?
N3 N1 C7 C1 -124.1(7) . . . . ?
N3 N1 C8 C10 0.1(9) . . . . ?
N3 N1 C8 C9 179.6(7) . . . . ?
N3 N2 C10 C8 0.2(9) . . . . ?
N3 N2 C10 C11 179.2(7) . . . . ?
N3 N2 C14 C13 179.0(8) . . . . ?
N23 N24 N22 C83 178.9(6) . . . . ?
N23 N24 N22 C84 -0.1(9) . . . . ?
N23 C86 C84 N22 1.1(8) . . . . ?
N23 C86 C84 C85 178.3(9) . . . . ?
N23 C86 C87 C88 -1.9(12) . . . . ?
N23 C90 C89 C88 -0.5(12) . . . . ?
N6 N4 C16 C18 -0.1(9) . . . . ?
N6 N4 C16 C17 178.7(7) . . . . ?
N6 N4 C15 C3 -45.5(9) . . . . ?
N6 N5 C18 C16 -0.3(8) . . . . ?
N6 N5 C18 C19 178.5(7) . . . . ?
N6 N5 C22 C21 -178.1(7) . . . . ?
N17 N18 N16 C54 -1.8(9) . . . . ?
N17 N18 N16 C53 -178.0(6) . . . . ?
N17 C56 C54 N16 -2.4(9) . . . . ?
N17 C56 C54 C55 178.1(9) . . . . ?
N17 C56 C57 C58 0.4(12) . . . . ?
N17 C60 C59 C58 -0.5(13) . . . . ?
N18 N17 C56 C54 1.5(9) . . . . ?
N18 N17 C56 C57 -179.3(7) . . . . ?
N18 N17 C60 C59 179.2(7) . . . . ?
N18 N16 C54 C56 2.7(9) . . . . ?
N18 N16 C54 C55 -177.7(8) . . . . ?
N18 N16 C53 C35 79.3(8) . . . . ?
N25 C76 C78 N27 0.6(9) . . . . ?
N25 C76 C78 C79 -178.8(9) . . . . ?
N15 N13 C46 C48 -0.3(9) . . . . ?
N15 N13 C46 C47 -178.8(8) . . . . ?
N15 N13 C45 C33 46.0(10) . . . . ?
N15 N14 C48 C46 -0.5(9) . . . . ?
N15 N14 C48 C49 179.9(7) . . . . ?
N15 N14 C52 C51 179.2(7) . . . . ?
N22 N24 N23 C86 0.9(8) . . . . ?
N22 N24 N23 C90 177.9(7) . . . . ?
N2 C10 C11 C12 1.5(12) . . . . ?
N2 C14 C13 C12 1.8(13) . . . . ?
N12 N10 C37 C31 122.3(7) . . . . ?
N12 N10 C38 C39 -179.5(7) . . . . ?
N12 N10 C38 C40 -0.2(9) . . . . ?
N12 N11 C40 C38 -0.8(9) . . . . ?
N12 N11 C40 C41 -177.8(7) . . . . ?
N12 N11 C44 C43 -179.0(8) . . . . ?
N11 C44 C43 C42 -2.1(13) . . . . ?
C16 N4 N6 N5 -0.1(9) . . . . ?
C16 N4 C15 C3 137.7(8) . . . . ?
C16 C18 C19 C20 179.8(9) . . . . ?
C5 C4 C3 C2 -1.4(10) . . . . ?
C5 C4 C3 C15 178.0(6) . . . . ?
N19 C68 C70 N20 0.0(9) . . . . ?
N19 C68 C70 C71 -179.7(9) . . . . ?
C7 N1 N3 N2 -178.8(6) . . . . ?
C7 N1 C8 C10 178.7(7) . . . . ?
C7 N1 C8 C9 -1.8(12) . . . . ?
C7 C1 C6 C5 178.3(6) . . . . ?
C7 C1 C2 C3 178.8(6) . . . . ?
C46 N13 N15 N14 0.0(9) . . . . ?
C46 N13 C45 C33 -138.4(8) . . . . ?
C46 C48 C49 C50 -179.6(9) . . . . ?
N27 C82 C81 C80 0.1(14) . . . . ?
N27 C78 C79 C80 0.7(12) . . . . ?
C1 C2 C3 C4 2.9(11) . . . . ?
C1 C2 C3 C15 -176.5(6) . . . . ?
C8 N1 N3 N2 0.0(8) . . . . ?
C8 N1 C7 C1 57.3(10) . . . . ?
C8 C10 C11 C12 -179.8(9) . . . . ?
C6 C5 C23 N7 77.8(8) . . . . ?
C6 C5 C4 C3 -1.5(10) . . . . ?
C6 C1 C2 C3 -1.5(11) . . . . ?
C68 N19 N21 N20 -1.4(10) . . . . ?
C68 N19 C67 C61 137.7(9) . . . . ?
C68 C70 C71 C72 -179.1(9) . . . . ?
N26 N25 C76 C77 179.9(8) . . . . ?
N26 N25 C76 C78 -0.6(9) . . . . ?
N26 N25 C75 C63 -126.1(8) . . . . ?
N26 N27 C82 C81 -179.4(8) . . . . ?
N26 N27 C78 C76 -0.5(9) . . . . ?
N26 N27 C78 C79 179.0(7) . . . . ?
C18 N5 N6 N4 0.3(8) . . . . ?
C18 N5 C22 C21 3.0(11) . . . . ?
C18 C19 C20 C21 -1.1(12) . . . . ?
C2 C1 C6 C5 -1.4(10) . . . . ?
N20 C70 C71 C72 1.2(12) . . . . ?
C64 C65 C83 N22 80.5(9) . . . . ?
C64 C65 C66 C61 -2.0(11) . . . . ?
C64 C63 C75 N25 62.1(10) . . . . ?
C64 C63 C62 C61 -1.3(11) . . . . ?
C36 C35 C34 C33 1.1(10) . . . . ?
C36 C35 C53 N16 -76.0(8) . . . . ?
C36 C31 C37 N10 -66.9(9) . . . . ?
C36 C31 C32 C33 1.3(11) . . . . ?
C48 N14 N15 N13 0.3(8) . . . . ?
C48 N14 C52 C51 -3.4(11) . . . . ?
C48 C49 C50 C51 -0.5(12) . . . . ?
N21 N19 C68 C69 178.0(8) . . . . ?
N21 N19 C68 C70 0.9(10) . . . . ?
N21 N19 C67 C61 -43.5(10) . . . . ?
N21 N20 C70 C68 -0.9(10) . . . . ?
N21 N20 C70 C71 178.9(7) . . . . ?
N21 N20 C74 C73 -179.5(9) . . . . ?
C65 C64 C63 C75 179.7(7) . . . . ?
C65 C64 C63 C62 -1.0(11) . . . . ?
C65 C66 C61 C62 -0.3(11) . . . . ?
C65 C66 C61 C67 177.6(6) . . . . ?
C63 C64 C65 C83 -174.3(7) . . . . ?
C63 C64 C65 C66 2.6(11) . . . . ?
C63 C62 C61 C66 1.9(11) . . . . ?
C63 C62 C61 C67 -175.9(7) . . . . ?
C35 C36 C31 C37 -179.3(6) . . . . ?
C35 C36 C31 C32 1.6(10) . . . . ?
C35 C34 C33 C32 1.8(11) . . . . ?
C35 C34 C33 C45 -177.6(7) . . . . ?
C31 C36 C35 C34 -2.8(10) . . . . ?
C31 C36 C35 C53 174.6(6) . . . . ?
C31 C32 C33 C34 -3.0(11) . . . . ?
C31 C32 C33 C45 176.4(7) . . . . ?
C23 N7 C24 C26 -178.5(7) . . . . ?
C23 N7 C24 C25 3.4(14) . . . . ?
C23 C5 C6 C1 -173.9(6) . . . . ?
C23 C5 C4 C3 175.3(6) . . . . ?
C37 N10 N12 N11 179.4(6) . . . . ?
C37 N10 C38 C39 0.9(13) . . . . ?
C37 N10 C38 C40 -179.8(7) . . . . ?
C37 C31 C32 C33 -177.8(6) . . . . ?
C83 N22 C84 C86 -179.5(7) . . . . ?
C83 N22 C84 C85 3.2(14) . . . . ?
C83 C65 C66 C61 175.0(6) . . . . ?
C4 C5 C6 C1 2.9(10) . . . . ?
C4 C5 C23 N7 -99.0(8) . . . . ?
C10 N2 C14 C13 0.3(12) . . . . ?
C38 N10 N12 N11 -0.2(9) . . . . ?
C38 N10 C37 C31 -58.1(10) . . . . ?
C17 C16 C18 N5 -178.5(8) . . . . ?
C17 C16 C18 C19 2.9(16) . . . . ?
C86 N23 C90 C89 -2.5(12) . . . . ?
C9 C8 C10 N2 -179.6(8) . . . . ?
C9 C8 C10 C11 1.6(16) . . . . ?
C14 N2 C10 C8 179.0(7) . . . . ?
C14 N2 C10 C11 -2.0(11) . . . . ?
C14 C13 C12 C11 -2.1(14) . . . . ?
C32 C31 C37 N10 112.2(8) . . . . ?
C32 C33 C45 N13 -90.4(9) . . . . ?
C26 N8 C30 C29 -1.3(11) . . . . ?
C26 C27 C28 C29 0.4(13) . . . . ?
C56 N17 N18 N16 0.1(8) . . . . ?
C56 N17 C60 C59 0.9(12) . . . . ?
C24 N7 C23 C5 104.4(9) . . . . ?
C24 C26 C27 C28 179.9(10) . . . . ?
C13 C12 C11 C10 0.4(13) . . . . ?
C42 C41 C40 N11 -3.7(12) . . . . ?
C42 C41 C40 C38 -179.7(9) . . . . ?
C34 C35 C53 N16 101.3(8) . . . . ?
C34 C33 C45 N13 89.0(9) . . . . ?
C66 C65 C83 N22 -96.4(8) . . . . ?
C66 C61 C67 N19 -93.0(8) . . . . ?
C39 C38 C40 N11 179.8(8) . . . . ?
C39 C38 C40 C41 -3.9(17) . . . . ?
C76 N25 N26 N27 0.3(9) . . . . ?
C76 N25 C75 C63 55.8(10) . . . . ?
C76 C78 C79 C80 -179.9(10) . . . . ?
C19 C20 C21 C22 1.8(13) . . . . ?
C90 N23 C86 C84 -178.2(7) . . . . ?
C90 N23 C86 C87 3.7(12) . . . . ?
C30 N8 C26 C24 -178.6(7) . . . . ?
C30 N8 C26 C27 3.0(11) . . . . ?
C84 N22 C83 C65 107.0(9) . . . . ?
C84 C86 C87 C88 -179.1(9) . . . . ?
C77 C76 C78 N27 -179.8(8) . . . . ?
C77 C76 C78 C79 0.7(17) . . . . ?
C47 C46 C48 N14 178.8(8) . . . . ?
C47 C46 C48 C49 -1.7(16) . . . . ?
C82 N27 N26 N25 -179.6(8) . . . . ?
C82 N27 C78 C76 179.2(8) . . . . ?
C82 N27 C78 C79 -1.2(12) . . . . ?
C69 C68 C70 N20 -176.9(9) . . . . ?
C69 C68 C70 C71 3.4(17) . . . . ?
C15 N4 N6 N5 -177.4(6) . . . . ?
C15 N4 C16 C18 176.8(7) . . . . ?
C15 N4 C16 C17 -4.3(13) . . . . ?
C22 N5 N6 N4 -178.8(7) . . . . ?
C22 N5 C18 C16 178.7(7) . . . . ?
C22 N5 C18 C19 -2.4(11) . . . . ?
C54 N16 C53 C35 -96.4(9) . . . . ?
C54 C56 C57 C58 179.3(10) . . . . ?
C53 N16 C54 C56 178.4(7) . . . . ?
C53 N16 C54 C55 -2.1(14) . . . . ?
C53 C35 C34 C33 -176.3(6) . . . . ?
C52 N14 N15 N13 177.9(7) . . . . ?
C52 N14 C48 C46 -178.1(7) . . . . ?
C52 N14 C48 C49 2.3(11) . . . . ?
C52 C51 C50 C49 -0.8(13) . . . . ?
C70 N20 N21 N19 1.3(10) . . . . ?
C70 N20 C74 C73 3.5(15) . . . . ?
C70 C71 C72 C73 1.6(13) . . . . ?
C78 N27 N26 N25 0.2(9) . . . . ?
C78 N27 C82 C81 0.8(13) . . . . ?
C75 N25 N26 N27 -178.0(6) . . . . ?
C75 N25 C76 C77 -2.0(13) . . . . ?
C75 N25 C76 C78 177.5(7) . . . . ?
C75 C63 C62 C61 178.0(7) . . . . ?
C79 C80 C81 C82 -0.6(14) . . . . ?
C41 C42 C43 C44 2.4(14) . . . . ?
C40 N11 C44 C43 -1.1(13) . . . . ?
C27 C26 C24 N7 178.1(9) . . . . ?
C27 C26 C24 C25 -3.9(16) . . . . ?
C27 C28 C29 C30 1.4(14) . . . . ?
C81 C80 C79 C78 0.1(13) . . . . ?
C60 N17 N18 N16 -178.3(7) . . . . ?
C60 N17 C56 C54 179.9(7) . . . . ?
C60 N17 C56 C57 -0.8(12) . . . . ?
C62 C63 C75 N25 -117.1(8) . . . . ?
C62 C61 C67 N19 84.9(9) . . . . ?
C89 C88 C87 C86 -0.9(12) . . . . ?
C44 N11 C40 C38 -178.8(8) . . . . ?
C44 N11 C40 C41 4.1(12) . . . . ?
C87 C86 C84 N22 178.6(9) . . . . ?
C87 C86 C84 C85 -4.2(16) . . . . ?
C87 C88 C89 C90 2.1(13) . . . . ?
C57 C56 C54 N16 178.6(10) . . . . ?
C57 C56 C54 C55 -1.0(17) . . . . ?
C57 C58 C59 C60 0.2(14) . . . . ?
C43 C42 C41 C40 0.6(13) . . . . ?
C59 C58 C57 C56 -0.1(13) . . . . ?
C67 N19 C68 C69 -3.1(14) . . . . ?
C67 N19 C68 C70 179.8(8) . . . . ?
C67 N19 N21 N20 179.6(7) . . . . ?
C45 N13 N15 N14 176.2(6) . . . . ?
C45 N13 C46 C48 -176.0(7) . . . . ?
C45 N13 C46 C47 5.6(13) . . . . ?
C71 C72 C73 C74 -2.0(16) . . . . ?
C72 C73 C74 N20 -0.5(15) . . . . ?
C74 N20 N21 N19 -176.0(8) . . . . ?
C74 N20 C70 C68 176.4(8) . . . . ?
C74 N20 C70 C71 -3.8(14) . . . . ?

loop_
_twin_individual_id
_twin_individual_mass_fraction_refined
1 0.979(12)
2 0.021(12)
